data_4066387
loop_
_publ_author_name
'Stander-Grobler, Elzet'
'Schuster, Oliver'
'Heydenrych, Greta'
'Cronje, Stephanie'
'Tosh, Evangeline'
'Albrecht, Martin'
'Frenking, Gernot'
'Raubenheimer, Helgard G.'

_publ_section_title
;
 Pyridine-Derived N-Heterocyclic Carbenes: An Experimental and Theoretical
 Evaluation of the Bonding in and Reactivity of Selected Normal and
 Abnormal Complexes of Nickel(II) and Palladium(II)
;
_journal_issue 22
_journal_name_full Organometallics
_journal_page_first 5821
_journal_paper_doi 10.1021/om100431u
_journal_volume 29
_journal_year 2010
_chemical_formula_moiety 'C42 H36 Cl2 N Ni P2, C F3 O3 S, C H2 Cl2 '
_chemical_formula_sum 'C44 H38 Cl4 F3 N Ni O3 P2 S'
_chemical_formula_weight 980.26
_chemical_name_systematic
;
 ?
;
_space_group_IT_number 14
_symmetry_cell_setting monoclinic
_symmetry_space_group_name_Hall '-P 2yn'
_symmetry_space_group_name_H-M 'P 1 21/n 1'
_atom_sites_solution_hydrogens geom
_atom_sites_solution_primary direct
_atom_sites_solution_secondary difmap
_audit_creation_method SHELXL-97
_cell_angle_alpha 90.00
_cell_angle_beta 104.7130(10)
_cell_angle_gamma 90.00
_cell_formula_units_Z 4
_cell_length_a 10.5898(7)
_cell_length_b 21.8258(14)
_cell_length_c 19.7422(13)
_cell_measurement_reflns_used 9536
_cell_measurement_temperature 100(2)
_cell_measurement_theta_max 26.342
_cell_measurement_theta_min 2.196
_cell_volume 4413.4(5)
_computing_cell_refinement 'SAINT (Bruker, 2003)'
_computing_data_collection 'SMART (Bruker, 2002)'
_computing_data_reduction 'SAINT (Bruker, 2003)'
_computing_molecular_graphics 'SHELXL-97 (Sheldrick, 1997)'
_computing_publication_material 'SHELXL-97 (Sheldrick, 1997)'
_computing_structure_refinement 'SHELXL-97 (Sheldrick, 1997)'
_computing_structure_solution 'SHELXS (Sheldrick, 1990)'
_diffrn_ambient_temperature 100(2)
_diffrn_measured_fraction_theta_full 0.997
_diffrn_measured_fraction_theta_max 0.997
_diffrn_measurement_device_type 'Bruker APEX CCD area detector'
_diffrn_measurement_method \w-scans
_diffrn_radiation_source 'fine-focus sealed tube'
_diffrn_radiation_type MoK\a
_diffrn_radiation_wavelength 0.71073
_diffrn_reflns_av_R_equivalents 0.0282
_diffrn_reflns_av_sigmaI/netI 0.0342
_diffrn_reflns_limit_h_max 12
_diffrn_reflns_limit_h_min -12
_diffrn_reflns_limit_k_max 25
_diffrn_reflns_limit_k_min -26
_diffrn_reflns_limit_l_max 12
_diffrn_reflns_limit_l_min -23
_diffrn_reflns_number 23126
_diffrn_reflns_theta_full 25.35
_diffrn_reflns_theta_max 25.35
_diffrn_reflns_theta_min 2.00
_exptl_absorpt_coefficient_mu 0.855
_exptl_absorpt_correction_T_max 0.9194
_exptl_absorpt_correction_T_min 0.7905
_exptl_absorpt_correction_type multi-scan
_exptl_absorpt_process_details 'SADABS (Bruker, 2002)'
_exptl_crystal_colour yellow
_exptl_crystal_density_diffrn 1.475
_exptl_crystal_density_method 'not measured'
_exptl_crystal_description block
_exptl_crystal_F_000 2008
_exptl_crystal_size_max 0.15
_exptl_crystal_size_mid 0.10
_exptl_crystal_size_min 0.10
_refine_diff_density_max 0.720
_refine_diff_density_min -0.588
_refine_diff_density_rms 0.071
_refine_ls_extinction_method none
_refine_ls_goodness_of_fit_ref 1.040
_refine_ls_hydrogen_treatment riding
_refine_ls_matrix_type full
_refine_ls_number_parameters 533
_refine_ls_number_reflns 8048
_refine_ls_number_restraints 0
_refine_ls_restrained_S_all 1.040
_refine_ls_R_factor_all 0.0433
_refine_ls_R_factor_gt 0.0379
_refine_ls_shift/su_max 0.001
_refine_ls_shift/su_mean 0.000
_refine_ls_structure_factor_coef Fsqd
_refine_ls_weighting_details 'calc w=1/[\s^2^(Fo^2^)+(0.0480P)^2^+3.1369P] where P=(Fo^2^+2Fc^2^)/3'
_refine_ls_weighting_scheme calc
_refine_ls_wR_factor_gt 0.0917
_refine_ls_wR_factor_ref 0.0948
_reflns_number_gt 7147
_reflns_number_total 8048
_reflns_threshold_expression >2sigma(I)
_cod_data_source_file om100431u_si_002.cif
_cod_data_source_block 7OTf
_cod_original_sg_symbol_H-M P2(1)/n
_cod_database_code 4066387

loop_
_symmetry_equiv_pos_as_xyz
'x, y, z'
'-x+1/2, y+1/2, -z+1/2'
'-x, -y, -z'
'x-1/2, -y-1/2, z-1/2'

loop_
_atom_site_label
_atom_site_type_symbol
_atom_site_fract_x
_atom_site_fract_y
_atom_site_fract_z
_atom_site_U_iso_or_equiv
_atom_site_adp_type
_atom_site_occupancy
_atom_site_symmetry_multiplicity
_atom_site_calc_flag
_atom_site_refinement_flags
C001 C 0.9186(3) 0.32532(14) 0.86227(18) 0.0433(8) Uani 1 1 d .
H77A H 0.9910 0.3546 0.8645 0.052 Uiso 1 1 calc R
H77B H 0.9461 0.2848 0.8486 0.052 Uiso 1 1 calc R
Cl01 Cl 0.88553(9) 0.31991(4) 0.94595(4) 0.0497(2) Uani 1 1 d .
Cl02 Cl 0.77856(7) 0.35023(4) 0.79877(4) 0.04139(18) Uani 1 1 d .
C4 C 0.4985(2) 0.17559(9) 0.80549(12) 0.0161(5) Uani 1 1 d .
C01 C 1.1076(2) 0.07882(12) 0.95029(14) 0.0277(6) Uani 1 1 d .
C3 C 0.4658(2) 0.15892(10) 0.86732(12) 0.0168(5) Uani 1 1 d .
H002 H 0.3784 0.1484 0.8663 0.020 Uiso 1 1 calc R
C2 C 0.5605(2) 0.15786(10) 0.92938(12) 0.0198(5) Uani 1 1 d .
C6 C 0.7211(2) 0.18671(10) 0.87373(13) 0.0212(5) Uani 1 1 d .
H020 H 0.8099 0.1954 0.8758 0.025 Uiso 1 1 calc R
C5 C 0.6306(2) 0.18993(10) 0.81122(13) 0.0194(5) Uani 1 1 d .
H028 H 0.6568 0.2021 0.7706 0.023 Uiso 1 1 calc R
C11 C 0.7889(3) 0.16885(12) 0.99999(13) 0.0299(6) Uani 1 1 d .
H03A H 0.8740 0.1784 0.9915 0.045 Uiso 1 1 calc R
H03B H 0.7914 0.1277 1.0201 0.045 Uiso 1 1 calc R
H03C H 0.7688 0.1988 1.0327 0.045 Uiso 1 1 calc R
C111 C 0.3563(2) 0.28969(10) 0.83907(12) 0.0172(5) Uani 1 1 d .
C112 C 0.2690(2) 0.27228(10) 0.87787(13) 0.0212(5) Uani 1 1 d .
H011 H 0.1848 0.2574 0.8546 0.025 Uiso 1 1 calc R
C113 C 0.3051(2) 0.27666(11) 0.95066(13) 0.0245(5) Uani 1 1 d .
H029 H 0.2451 0.2648 0.9768 0.029 Uiso 1 1 calc R
C114 C 0.4273(3) 0.29810(11) 0.98528(13) 0.0257(5) Uani 1 1 d .
H016 H 0.4515 0.3008 1.0349 0.031 Uiso 1 1 calc R
C115 C 0.5147(2) 0.31569(10) 0.94684(13) 0.0235(5) Uani 1 1 d .
H009 H 0.5988 0.3305 0.9703 0.028 Uiso 1 1 calc R
C116 C 0.4796(2) 0.31172(10) 0.87452(13) 0.0202(5) Uani 1 1 d .
H010 H 0.5397 0.3241 0.8487 0.024 Uiso 1 1 calc R
C121 C 0.1452(2) 0.27966(11) 0.71335(12) 0.0204(5) Uani 1 1 d .
C122 C 0.0710(2) 0.22743(12) 0.71708(14) 0.0262(5) Uani 1 1 d .
H030 H 0.1136 0.1909 0.7370 0.031 Uiso 1 1 calc R
C123 C -0.0636(3) 0.22804(13) 0.69218(14) 0.0318(6) Uani 1 1 d .
H033 H -0.1132 0.1923 0.6950 0.038 Uiso 1 1 calc R
C124 C -0.1252(3) 0.28152(14) 0.66314(14) 0.0359(7) Uani 1 1 d .
H036 H -0.2174 0.2821 0.6453 0.043 Uiso 1 1 calc R
C125 C -0.0538(3) 0.33355(14) 0.66006(15) 0.0357(7) Uani 1 1 d .
H037 H -0.0972 0.3701 0.6408 0.043 Uiso 1 1 calc R
C126 C 0.0819(2) 0.33308(12) 0.68502(13) 0.0274(6) Uani 1 1 d .
H038 H 0.1308 0.3691 0.6826 0.033 Uiso 1 1 calc R
C131 C 0.4004(2) 0.33436(11) 0.71028(12) 0.0193(5) Uani 1 1 d .
C132 C 0.4777(2) 0.32043(11) 0.66475(12) 0.0216(5) Uani 1 1 d .
H001 H 0.4854 0.2792 0.6508 0.026 Uiso 1 1 calc R
C133 C 0.5433(2) 0.36675(12) 0.63987(13) 0.0270(6) Uani 1 1 d .
H008 H 0.5958 0.3571 0.6088 0.032 Uiso 1 1 calc R
C134 C 0.5329(2) 0.42684(12) 0.65984(14) 0.0287(6) Uani 1 1 d .
H012 H 0.5785 0.4583 0.6427 0.034 Uiso 1 1 calc R
C135 C 0.4559(3) 0.44116(12) 0.70489(14) 0.0290(6) Uani 1 1 d .
H043 H 0.4479 0.4826 0.7181 0.035 Uiso 1 1 calc R
C136 C 0.3908(2) 0.39522(11) 0.73077(13) 0.0242(5) Uani 1 1 d .
H026 H 0.3395 0.4050 0.7624 0.029 Uiso 1 1 calc R
C211 C 0.4868(2) 0.03868(10) 0.78336(12) 0.0168(5) Uani 1 1 d .
C212 C 0.3982(2) 0.01554(10) 0.81856(12) 0.0193(5) Uani 1 1 d .
H007 H 0.3074 0.0156 0.7963 0.023 Uiso 1 1 calc R
C213 C 0.4420(2) -0.00738(10) 0.88570(13) 0.0221(5) Uani 1 1 d .
H022 H 0.3811 -0.0234 0.9091 0.027 Uiso 1 1 calc R
C214 C 0.5741(2) -0.00725(11) 0.91919(13) 0.0230(5) Uani 1 1 d .
H013 H 0.6036 -0.0224 0.9656 0.028 Uiso 1 1 calc R
C215 C 0.6631(2) 0.01529(10) 0.88421(13) 0.0218(5) Uani 1 1 d .
H014 H 0.7538 0.0151 0.9068 0.026 Uiso 1 1 calc R
C216 C 0.6203(2) 0.03807(10) 0.81660(12) 0.0187(5) Uani 1 1 d .
H017 H 0.6816 0.0532 0.7929 0.022 Uiso 1 1 calc R
C221 C 0.2758(2) 0.03987(10) 0.65904(12) 0.0188(5) Uani 1 1 d .
C222 C 0.2774(2) -0.01330(12) 0.61995(13) 0.0273(6) Uani 1 1 d .
H021 H 0.3575 -0.0282 0.6130 0.033 Uiso 1 1 calc R
C223 C 0.1621(3) -0.04446(12) 0.59118(13) 0.0291(6) Uani 1 1 d .
H023 H 0.1636 -0.0808 0.5649 0.035 Uiso 1 1 calc R
C224 C 0.0453(2) -0.02295(12) 0.60054(13) 0.0288(6) Uani 1 1 d .
H025 H -0.0337 -0.0438 0.5797 0.035 Uiso 1 1 calc R
C225 C 0.0432(3) 0.02896(12) 0.64022(16) 0.0350(7) Uani 1 1 d .
H040 H -0.0369 0.0432 0.6478 0.042 Uiso 1 1 calc R
C226 C 0.1582(2) 0.06037(12) 0.66906(15) 0.0298(6) Uani 1 1 d .
H031 H 0.1562 0.0963 0.6959 0.036 Uiso 1 1 calc R
C231 C 0.5416(2) 0.06613(12) 0.65057(12) 0.0234(5) Uani 1 1 d .
C232 C 0.6038(2) 0.00976(12) 0.65321(14) 0.0286(6) Uani 1 1 d .
H035 H 0.5906 -0.0207 0.6851 0.034 Uiso 1 1 calc R
C233 C 0.6849(3) -0.00230(15) 0.60975(15) 0.0366(7) Uani 1 1 d .
H041 H 0.7261 -0.0411 0.6114 0.044 Uiso 1 1 calc R
C234 C 0.7058(3) 0.04188(17) 0.56436(15) 0.0453(8) Uani 1 1 d .
H042 H 0.7605 0.0333 0.5341 0.054 Uiso 1 1 calc R
C235 C 0.6476(3) 0.09872(18) 0.56235(17) 0.0547(10) Uani 1 1 d .
H039 H 0.6645 0.1295 0.5318 0.066 Uiso 1 1 calc R
C236 C 0.5643(3) 0.11088(14) 0.60502(15) 0.0374(7) Uani 1 1 d .
H032 H 0.5230 0.1497 0.6030 0.045 Uiso 1 1 calc R
N1 N 0.68719(18) 0.17129(9) 0.93319(10) 0.0208(4) Uani 1 1 d .
O1 O 1.02374(16) 0.17962(8) 0.88807(10) 0.0295(4) Uani 1 1 d .
O2 O 0.93347(17) 0.08429(8) 0.83252(10) 0.0320(4) Uani 1 1 d .
O3 O 1.15664(17) 0.11344(8) 0.83502(9) 0.0300(4) Uani 1 1 d .
F1 F 1.20314(16) 0.11002(8) 0.99348(8) 0.0412(4) Uani 1 1 d .
F2 F 1.15308(15) 0.02312(7) 0.94202(8) 0.0334(4) Uani 1 1 d .
F3 F 1.01186(16) 0.07177(8) 0.98279(9) 0.0416(4) Uani 1 1 d .
P1 P 0.32189(6) 0.27215(3) 0.74560(3) 0.01665(13) Uani 1 1 d .
P2 P 0.42429(6) 0.08129(3) 0.70205(3) 0.01671(13) Uani 1 1 d .
S1 S 1.04826(6) 0.11841(3) 0.86634(3) 0.02219(14) Uani 1 1 d .
Cl1 Cl 0.27252(6) 0.19134(3) 0.60716(3) 0.02405(14) Uani 1 1 d .
Cl21 Cl 0.52237(6) 0.13987(3) 1.00631(3) 0.02770(15) Uani 1 1 d .
Ni1 Ni 0.38257(3) 0.179733(13) 0.717695(15) 0.01624(9) Uani 1 1 d .

loop_
_atom_site_aniso_label
_atom_site_aniso_U_11
_atom_site_aniso_U_22
_atom_site_aniso_U_33
_atom_site_aniso_U_23
_atom_site_aniso_U_13
_atom_site_aniso_U_12
C001 0.0297(15) 0.0378(17) 0.061(2) 0.0041(15) 0.0090(15) -0.0025(12)
Cl01 0.0618(5) 0.0389(4) 0.0380(4) -0.0037(3) -0.0066(4) -0.0046(3)
Cl02 0.0374(4) 0.0551(5) 0.0321(4) -0.0008(3) 0.0097(3) -0.0043(3)
C4 0.0190(11) 0.0112(10) 0.0162(11) -0.0013(9) 0.0008(9) 0.0013(8)
C01 0.0270(13) 0.0293(14) 0.0274(14) -0.0031(11) 0.0080(11) 0.0003(10)
C3 0.0150(11) 0.0144(11) 0.0196(12) 0.0000(9) 0.0020(9) 0.0031(8)
C2 0.0242(12) 0.0145(11) 0.0211(12) 0.0015(9) 0.0068(10) 0.0031(9)
C6 0.0172(11) 0.0189(12) 0.0272(13) -0.0043(10) 0.0055(10) 0.0000(9)
C5 0.0192(11) 0.0166(11) 0.0227(12) -0.0014(9) 0.0056(10) -0.0010(9)
C11 0.0269(13) 0.0320(14) 0.0237(13) -0.0034(11) -0.0069(11) 0.0034(11)
C111 0.0195(11) 0.0151(11) 0.0161(11) 0.0024(9) 0.0026(9) 0.0043(9)
C112 0.0217(12) 0.0178(12) 0.0244(13) 0.0013(10) 0.0065(10) 0.0024(9)
C113 0.0313(14) 0.0221(13) 0.0232(13) 0.0034(10) 0.0123(11) 0.0033(10)
C114 0.0361(14) 0.0234(13) 0.0160(12) 0.0014(10) 0.0034(11) 0.0058(11)
C115 0.0251(13) 0.0185(12) 0.0229(13) -0.0001(10) -0.0010(10) 0.0029(9)
C116 0.0236(12) 0.0153(11) 0.0225(12) 0.0025(9) 0.0071(10) 0.0015(9)
C121 0.0201(12) 0.0244(12) 0.0155(11) 0.0013(9) 0.0022(9) 0.0026(9)
C122 0.0233(13) 0.0253(13) 0.0295(14) -0.0015(11) 0.0059(11) 0.0017(10)
C123 0.0241(13) 0.0383(16) 0.0335(15) -0.0058(12) 0.0079(12) -0.0024(11)
C124 0.0191(13) 0.0570(19) 0.0303(15) 0.0028(13) 0.0041(11) 0.0045(12)
C125 0.0297(14) 0.0441(17) 0.0341(16) 0.0163(13) 0.0098(12) 0.0162(12)
C126 0.0260(13) 0.0304(14) 0.0266(14) 0.0091(11) 0.0083(11) 0.0065(11)
C131 0.0208(12) 0.0210(12) 0.0148(11) 0.0047(9) 0.0019(9) -0.0008(9)
C132 0.0214(12) 0.0217(12) 0.0201(12) 0.0038(10) 0.0023(10) 0.0024(9)
C133 0.0236(13) 0.0350(15) 0.0238(13) 0.0080(11) 0.0084(11) 0.0043(10)
C134 0.0274(13) 0.0291(14) 0.0292(14) 0.0127(11) 0.0063(11) -0.0031(11)
C135 0.0362(15) 0.0200(13) 0.0306(14) 0.0026(11) 0.0078(12) -0.0013(11)
C136 0.0302(13) 0.0224(13) 0.0216(12) 0.0021(10) 0.0095(11) 0.0010(10)
C211 0.0184(11) 0.0133(11) 0.0185(11) -0.0013(9) 0.0046(9) 0.0012(8)
C212 0.0193(11) 0.0157(11) 0.0231(12) -0.0038(9) 0.0055(10) -0.0012(9)
C213 0.0264(13) 0.0172(12) 0.0247(13) 0.0021(10) 0.0102(10) -0.0004(9)
C214 0.0301(13) 0.0173(12) 0.0212(13) 0.0023(10) 0.0055(10) 0.0036(10)
C215 0.0191(11) 0.0189(12) 0.0250(13) -0.0013(10) 0.0007(10) 0.0048(9)
C216 0.0186(11) 0.0146(11) 0.0233(12) -0.0021(9) 0.0063(10) 0.0008(9)
C221 0.0211(12) 0.0184(12) 0.0155(11) 0.0003(9) 0.0019(9) -0.0035(9)
C222 0.0275(13) 0.0291(14) 0.0280(14) -0.0054(11) 0.0121(11) -0.0044(10)
C223 0.0373(15) 0.0271(14) 0.0253(14) -0.0099(11) 0.0121(12) -0.0117(11)
C224 0.0244(13) 0.0290(14) 0.0280(14) 0.0016(11) -0.0025(11) -0.0081(10)
C225 0.0217(13) 0.0304(15) 0.0502(18) -0.0031(13) 0.0037(12) 0.0016(11)
C226 0.0234(13) 0.0253(13) 0.0394(16) -0.0077(12) 0.0052(12) -0.0011(10)
C231 0.0158(11) 0.0382(15) 0.0165(12) -0.0030(10) 0.0046(9) -0.0056(10)
C232 0.0257(13) 0.0336(15) 0.0289(14) -0.0054(11) 0.0116(11) -0.0025(11)
C233 0.0259(14) 0.0527(18) 0.0330(16) -0.0067(14) 0.0104(12) 0.0042(12)
C234 0.0254(15) 0.086(2) 0.0273(15) 0.0095(16) 0.0107(12) 0.0163(15)
C235 0.0363(17) 0.091(3) 0.0434(19) 0.0394(19) 0.0231(15) 0.0206(17)
C236 0.0269(14) 0.0519(18) 0.0349(16) 0.0190(14) 0.0104(12) 0.0090(12)
N1 0.0189(10) 0.0197(10) 0.0204(11) -0.0031(8) -0.0015(8) 0.0017(8)
O1 0.0222(9) 0.0223(9) 0.0461(12) -0.0006(8) 0.0123(8) 0.0005(7)
O2 0.0221(9) 0.0314(10) 0.0383(11) -0.0020(8) -0.0002(8) -0.0018(7)
O3 0.0246(9) 0.0356(10) 0.0327(10) 0.0051(8) 0.0125(8) 0.0049(7)
F1 0.0393(9) 0.0421(10) 0.0350(9) -0.0084(7) -0.0035(7) -0.0023(7)
F2 0.0377(8) 0.0276(8) 0.0336(9) 0.0022(7) 0.0069(7) 0.0075(6)
F3 0.0468(10) 0.0469(10) 0.0395(10) 0.0033(8) 0.0266(8) 0.0018(8)
P1 0.0177(3) 0.0161(3) 0.0154(3) 0.0028(2) 0.0028(2) 0.0009(2)
P2 0.0170(3) 0.0174(3) 0.0155(3) -0.0005(2) 0.0037(2) -0.0013(2)
S1 0.0165(3) 0.0222(3) 0.0284(3) 0.0005(2) 0.0066(2) 0.0008(2)
Cl1 0.0278(3) 0.0257(3) 0.0151(3) 0.0015(2) -0.0011(2) 0.0024(2)
Cl21 0.0360(3) 0.0292(3) 0.0181(3) 0.0054(2) 0.0073(3) 0.0032(3)
Ni1 0.01749(16) 0.01605(16) 0.01370(16) 0.00135(11) 0.00123(12) -0.00015(11)

loop_
_atom_type_symbol
_atom_type_description
_atom_type_scat_dispersion_real
_atom_type_scat_dispersion_imag
_atom_type_scat_source
C C 0.0033 0.0016 'International Tables Vol C Tables 4.2.6.8 and 6.1.1.4'
H H 0.0000 0.0000 'International Tables Vol C Tables 4.2.6.8 and 6.1.1.4'
N N 0.0061 0.0033 'International Tables Vol C Tables 4.2.6.8 and 6.1.1.4'
O O 0.0106 0.0060 'International Tables Vol C Tables 4.2.6.8 and 6.1.1.4'
F F 0.0171 0.0103 'International Tables Vol C Tables 4.2.6.8 and 6.1.1.4'
P P 0.1023 0.0942 'International Tables Vol C Tables 4.2.6.8 and 6.1.1.4'
S S 0.1246 0.1234 'International Tables Vol C Tables 4.2.6.8 and 6.1.1.4'
Cl Cl 0.1484 0.1585 'International Tables Vol C Tables 4.2.6.8 and 6.1.1.4'
Ni Ni 0.3393 1.1124 'International Tables Vol C Tables 4.2.6.8 and 6.1.1.4'

loop_
_geom_angle_atom_site_label_1
_geom_angle_atom_site_label_2
_geom_angle_atom_site_label_3
_geom_angle
Cl02 C001 Cl01 110.62(17)
Cl02 C001 H77A 109.5
Cl01 C001 H77A 109.5
Cl02 C001 H77B 109.5
Cl01 C001 H77B 109.5
H77A C001 H77B 108.1
C3 C4 C5 116.6(2)
C3 C4 Ni1 125.18(17)
C5 C4 Ni1 118.19(17)
F1 C01 F2 107.8(2)
F1 C01 F3 107.2(2)
F2 C01 F3 107.2(2)
F1 C01 S1 111.58(18)
F2 C01 S1 111.77(18)
F3 C01 S1 111.10(18)
C2 C3 C4 119.8(2)
C2 C3 H002 120.1
C4 C3 H002 120.1
N1 C2 C3 122.3(2)
N1 C2 Cl21 116.92(18)
C3 C2 Cl21 120.79(18)
N1 C6 C5 121.2(2)
N1 C6 H020 119.4
C5 C6 H020 119.4
C6 C5 C4 121.2(2)
C6 C5 H028 119.4
C4 C5 H028 119.4
N1 C11 H03A 109.5
N1 C11 H03B 109.5
H03A C11 H03B 109.5
N1 C11 H03C 109.5
H03A C11 H03C 109.5
H03B C11 H03C 109.5
C112 C111 C116 118.9(2)
C112 C111 P1 120.49(17)
C116 C111 P1 119.83(17)
C113 C112 C111 120.1(2)
C113 C112 H011 120.0
C111 C112 H011 120.0
C114 C113 C112 120.7(2)
C114 C113 H029 119.7
C112 C113 H029 119.7
C113 C114 C115 119.5(2)
C113 C114 H016 120.2
C115 C114 H016 120.2
C116 C115 C114 120.3(2)
C116 C115 H009 119.9
C114 C115 H009 119.9
C115 C116 C111 120.6(2)
C115 C116 H010 119.7
C111 C116 H010 119.7
C126 C121 C122 119.1(2)
C126 C121 P1 124.24(19)
C122 C121 P1 116.66(18)
C123 C122 C121 121.0(2)
C123 C122 H030 119.5
C121 C122 H030 119.5
C122 C123 C124 119.2(3)
C122 C123 H033 120.4
C124 C123 H033 120.4
C125 C124 C123 120.5(2)
C125 C124 H036 119.8
C123 C124 H036 119.8
C124 C125 C126 120.5(3)
C124 C125 H037 119.8
C126 C125 H037 119.8
C121 C126 C125 119.7(2)
C121 C126 H038 120.1
C125 C126 H038 120.1
C132 C131 C136 119.4(2)
C132 C131 P1 118.96(18)
C136 C131 P1 121.53(18)
C133 C132 C131 119.9(2)
C133 C132 H001 120.0
C131 C132 H001 120.0
C134 C133 C132 120.5(2)
C134 C133 H008 119.7
C132 C133 H008 119.7
C133 C134 C135 120.0(2)
C133 C134 H012 120.0
C135 C134 H012 120.0
C134 C135 C136 120.2(2)
C134 C135 H043 119.9
C136 C135 H043 119.9
C135 C136 C131 120.0(2)
C135 C136 H026 120.0
C131 C136 H026 120.0
C212 C211 C216 119.3(2)
C212 C211 P2 118.78(17)
C216 C211 P2 120.96(17)
C213 C212 C211 120.2(2)
C213 C212 H007 119.9
C211 C212 H007 119.9
C212 C213 C214 120.6(2)
C212 C213 H022 119.7
C214 C213 H022 119.7
C213 C214 C215 119.5(2)
C213 C214 H013 120.3
C215 C214 H013 120.3
C216 C215 C214 120.4(2)
C216 C215 H014 119.8
C214 C215 H014 119.8
C215 C216 C211 119.9(2)
C215 C216 H017 120.0
C211 C216 H017 120.0
C226 C221 C222 119.0(2)
C226 C221 P2 118.26(18)
C222 C221 P2 122.61(18)
C223 C222 C221 120.1(2)
C223 C222 H021 120.0
C221 C222 H021 120.0
C224 C223 C222 120.3(2)
C224 C223 H023 119.8
C222 C223 H023 119.8
C223 C224 C225 120.0(2)
C223 C224 H025 120.0
C225 C224 H025 120.0
C224 C225 C226 120.0(2)
C224 C225 H040 120.0
C226 C225 H040 120.0
C221 C226 C225 120.6(2)
C221 C226 H031 119.7
C225 C226 H031 119.7
C236 C231 C232 119.2(2)
C236 C231 P2 119.2(2)
C232 C231 P2 121.54(19)
C233 C232 C231 120.5(3)
C233 C232 H035 119.7
C231 C232 H035 119.7
C234 C233 C232 119.9(3)
C234 C233 H041 120.0
C232 C233 H041 120.0
C233 C234 C235 120.4(3)
C233 C234 H042 119.8
C235 C234 H042 119.8
C234 C235 C236 120.0(3)
C234 C235 H039 120.0
C236 C235 H039 120.0
C231 C236 C235 119.9(3)
C231 C236 H032 120.1
C235 C236 H032 120.1
C6 N1 C2 118.8(2)
C6 N1 C11 119.3(2)
C2 N1 C11 121.9(2)
C131 P1 C121 109.09(11)
C131 P1 C111 103.72(11)
C121 P1 C111 104.89(10)
C131 P1 Ni1 113.08(8)
C121 P1 Ni1 109.25(8)
C111 P1 Ni1 116.29(7)
C231 P2 C221 106.20(11)
C231 P2 C211 104.53(11)
C221 P2 C211 103.51(10)
C231 P2 Ni1 116.02(9)
C221 P2 Ni1 111.34(8)
C211 P2 Ni1 114.14(7)
O2 S1 O3 115.72(11)
O2 S1 O1 114.96(11)
O3 S1 O1 114.82(11)
O2 S1 C01 103.36(12)
O3 S1 C01 103.02(11)
O1 S1 C01 102.32(12)
C4 Ni1 Cl1 170.24(7)
C4 Ni1 P1 88.69(7)
Cl1 Ni1 P1 91.57(2)
C4 Ni1 P2 88.57(7)
Cl1 Ni1 P2 92.69(2)
P1 Ni1 P2 170.34(3)

loop_
_geom_bond_atom_site_label_1
_geom_bond_atom_site_label_2
_geom_bond_distance
C001 Cl02 1.767(3)
C001 Cl01 1.777(3)
C001 H77A 0.9900
C001 H77B 0.9900
C4 C3 1.399(3)
C4 C5 1.409(3)
C4 Ni1 1.855(2)
C01 F1 1.333(3)
C01 F2 1.333(3)
C01 F3 1.339(3)
C01 S1 1.833(3)
C3 C2 1.372(3)
C3 H002 0.9500
C2 N1 1.356(3)
C2 Cl21 1.713(2)
C6 N1 1.355(3)
C6 C5 1.359(3)
C6 H020 0.9500
C5 H028 0.9500
C11 N1 1.477(3)
C11 H03A 0.9800
C11 H03B 0.9800
C11 H03C 0.9800
C111 C112 1.395(3)
C111 C116 1.401(3)
C111 P1 1.829(2)
C112 C113 1.393(3)
C112 H011 0.9500
C113 C114 1.383(4)
C113 H029 0.9500
C114 C115 1.391(4)
C114 H016 0.9500
C115 C116 1.384(3)
C115 H009 0.9500
C116 H010 0.9500
C121 C126 1.389(3)
C121 C122 1.397(3)
C121 P1 1.825(2)
C122 C123 1.386(4)
C122 H030 0.9500
C123 C124 1.388(4)
C123 H033 0.9500
C124 C125 1.374(4)
C124 H036 0.9500
C125 C126 1.396(4)
C125 H037 0.9500
C126 H038 0.9500
C131 C132 1.395(3)
C131 C136 1.400(3)
C131 P1 1.821(2)
C132 C133 1.385(3)
C132 H001 0.9500
C133 C134 1.382(4)
C133 H008 0.9500
C134 C135 1.386(4)
C134 H012 0.9500
C135 C136 1.387(4)
C135 H043 0.9500
C136 H026 0.9500
C211 C212 1.397(3)
C211 C216 1.399(3)
C211 P2 1.828(2)
C212 C213 1.382(3)
C212 H007 0.9500
C213 C214 1.387(3)
C213 H022 0.9500
C214 C215 1.392(3)
C214 H013 0.9500
C215 C216 1.388(3)
C215 H014 0.9500
C216 H017 0.9500
C221 C226 1.384(3)
C221 C222 1.396(3)
C221 P2 1.825(2)
C222 C223 1.387(3)
C222 H021 0.9500
C223 C224 1.378(4)
C223 H023 0.9500
C224 C225 1.381(4)
C224 H025 0.9500
C225 C226 1.387(4)
C225 H040 0.9500
C226 H031 0.9500
C231 C236 1.389(4)
C231 C232 1.390(4)
C231 P2 1.824(2)
C232 C233 1.384(4)
C232 H035 0.9500
C233 C234 1.372(4)
C233 H041 0.9500
C234 C235 1.381(5)
C234 H042 0.9500
C235 C236 1.392(4)
C235 H039 0.9500
C236 H032 0.9500
O1 S1 1.4465(18)
O2 S1 1.4373(18)
O3 S1 1.4394(18)
P1 Ni1 2.2282(6)
P2 Ni1 2.2307(7)
Cl1 Ni1 2.2119(6)

loop_
_geom_torsion_atom_site_label_1
_geom_torsion_atom_site_label_2
_geom_torsion_atom_site_label_3
_geom_torsion_atom_site_label_4
_geom_torsion
C5 C4 C3 C2 0.7(3)
Ni1 C4 C3 C2 -179.66(17)
C4 C3 C2 N1 -1.4(3)
C4 C3 C2 Cl21 178.02(17)
N1 C6 C5 C4 -1.9(3)
C3 C4 C5 C6 0.9(3)
Ni1 C4 C5 C6 -178.75(17)
C116 C111 C112 C113 -0.3(3)
P1 C111 C112 C113 169.49(17)
C111 C112 C113 C114 -0.1(3)
C112 C113 C114 C115 0.3(4)
C113 C114 C115 C116 0.0(3)
C114 C115 C116 C111 -0.4(3)
C112 C111 C116 C115 0.5(3)
P1 C111 C116 C115 -169.32(17)
C126 C121 C122 C123 0.9(4)
P1 C121 C122 C123 -178.2(2)
C121 C122 C123 C124 0.0(4)
C122 C123 C124 C125 -1.0(4)
C123 C124 C125 C126 1.1(4)
C122 C121 C126 C125 -0.8(4)
P1 C121 C126 C125 178.3(2)
C124 C125 C126 C121 -0.2(4)
C136 C131 C132 C133 -0.5(3)
P1 C131 C132 C133 -176.97(18)
C131 C132 C133 C134 0.1(4)
C132 C133 C134 C135 -0.3(4)
C133 C134 C135 C136 0.9(4)
C134 C135 C136 C131 -1.3(4)
C132 C131 C136 C135 1.1(4)
P1 C131 C136 C135 177.50(19)
C216 C211 C212 C213 0.4(3)
P2 C211 C212 C213 -168.72(18)
C211 C212 C213 C214 0.6(3)
C212 C213 C214 C215 -1.1(3)
C213 C214 C215 C216 0.6(3)
C214 C215 C216 C211 0.3(3)
C212 C211 C216 C215 -0.8(3)
P2 C211 C216 C215 168.06(17)
C226 C221 C222 C223 0.6(4)
P2 C221 C222 C223 177.0(2)
C221 C222 C223 C224 0.5(4)
C222 C223 C224 C225 -1.7(4)
C223 C224 C225 C226 1.7(4)
C222 C221 C226 C225 -0.6(4)
P2 C221 C226 C225 -177.0(2)
C224 C225 C226 C221 -0.6(4)
C236 C231 C232 C233 -1.6(4)
P2 C231 C232 C233 175.1(2)
C231 C232 C233 C234 0.9(4)
C232 C233 C234 C235 0.8(5)
C233 C234 C235 C236 -1.9(5)
C232 C231 C236 C235 0.5(4)
P2 C231 C236 C235 -176.2(2)
C234 C235 C236 C231 1.2(5)
C5 C6 N1 C2 1.2(3)
C5 C6 N1 C11 -179.5(2)
C3 C2 N1 C6 0.5(3)
Cl21 C2 N1 C6 -178.96(17)
C3 C2 N1 C11 -178.8(2)
Cl21 C2 N1 C11 1.8(3)
C132 C131 P1 C121 -115.38(19)
C136 C131 P1 C121 68.2(2)
C132 C131 P1 C111 133.24(18)
C136 C131 P1 C111 -43.2(2)
C132 C131 P1 Ni1 6.4(2)
C136 C131 P1 Ni1 -170.02(17)
C126 C121 P1 C131 -17.9(2)
C122 C121 P1 C131 161.21(19)
C126 C121 P1 C111 92.7(2)
C122 C121 P1 C111 -88.2(2)
C126 C121 P1 Ni1 -141.9(2)
C122 C121 P1 Ni1 37.1(2)
C112 C111 P1 C131 149.86(18)
C116 C111 P1 C131 -40.5(2)
C112 C111 P1 C121 35.4(2)
C116 C111 P1 C121 -154.87(18)
C112 C111 P1 Ni1 -85.35(18)
C116 C111 P1 Ni1 84.33(18)
C236 C231 P2 C221 102.5(2)
C232 C231 P2 C221 -74.2(2)
C236 C231 P2 C211 -148.4(2)
C232 C231 P2 C211 34.9(2)
C236 C231 P2 Ni1 -21.8(2)
C232 C231 P2 Ni1 161.48(18)
C226 C221 P2 C231 -155.7(2)
C222 C221 P2 C231 27.9(2)
C226 C221 P2 C211 94.5(2)
C222 C221 P2 C211 -81.9(2)
C226 C221 P2 Ni1 -28.6(2)
C222 C221 P2 Ni1 155.09(18)
C212 C211 P2 C231 -149.35(18)
C216 C211 P2 C231 41.8(2)
C212 C211 P2 C221 -38.3(2)
C216 C211 P2 C221 152.77(18)
C212 C211 P2 Ni1 82.86(18)
C216 C211 P2 Ni1 -86.04(19)
F1 C01 S1 O2 -170.39(17)
F2 C01 S1 O2 68.86(19)
F3 C01 S1 O2 -50.8(2)
F1 C01 S1 O3 68.77(19)
F2 C01 S1 O3 -52.0(2)
F3 C01 S1 O3 -171.61(17)
F1 C01 S1 O1 -50.67(19)
F2 C01 S1 O1 -171.42(17)
F3 C01 S1 O1 68.95(19)
C3 C4 Ni1 Cl1 173.4(3)
C5 C4 Ni1 Cl1 -7.0(5)
C3 C4 Ni1 P1 81.70(18)
C5 C4 Ni1 P1 -98.64(17)
C3 C4 Ni1 P2 -89.04(18)
C5 C4 Ni1 P2 90.62(17)
C131 P1 Ni1 C4 99.05(11)
C121 P1 Ni1 C4 -139.26(11)
C111 P1 Ni1 C4 -20.82(11)
C131 P1 Ni1 Cl1 -71.19(8)
C121 P1 Ni1 Cl1 50.50(8)
C111 P1 Ni1 Cl1 168.94(8)
C131 P1 Ni1 P2 172.61(15)
C121 P1 Ni1 P2 -65.70(17)
C111 P1 Ni1 P2 52.74(18)
C231 P2 Ni1 C4 -98.95(11)
C221 P2 Ni1 C4 139.44(11)
C211 P2 Ni1 C4 22.69(11)
C231 P2 Ni1 Cl1 71.36(9)
C221 P2 Ni1 Cl1 -50.24(8)
C211 P2 Ni1 Cl1 -166.99(8)
C231 P2 Ni1 P1 -172.52(16)
C221 P2 Ni1 P1 65.87(18)
C211 P2 Ni1 P1 -50.88(18)
